data_7059187
loop_
_publ_author_name
'Melville, Owen A.'
'Grant, Trevor M.'
'Rice, Nicole A.'
'Wang, Bowen'
'Josse, Pierre'
'Lessard, Beno\^it H.'

_publ_section_title
;
 Functionalization of commercial pigment Hostasol Red GG for incorporation
 into organic thin-film transistors
;
_journal_issue 3
_journal_name_full 'New Journal of Chemistry'
_journal_page_first 845
_journal_page_last 851
_journal_paper_doi 10.1039/C9NJ04851K
_journal_volume 44
_journal_year 2020
_chemical_formula_sum 'C27 H20 O S'
_chemical_formula_weight 392.49
_space_group_crystal_system monoclinic
_space_group_IT_number 14
_space_group_name_Hall '-P 2ybc'
_space_group_name_H-M_alt 'P 1 21/c 1'
_atom_sites_solution_hydrogens geom
_audit_creation_method SHELXL-2016/6
_audit_update_record
;
2019-09-23 deposited with the CCDC.	2019-12-09 downloaded from the CCDC.
;
_cell_angle_alpha 90
_cell_angle_beta 96.686(6)
_cell_angle_gamma 90
_cell_formula_units_Z 4
_cell_length_a 5.2279(10)
_cell_length_b 19.702(4)
_cell_length_c 18.914(4)
_cell_measurement_reflns_used 1314
_cell_measurement_temperature 295(2)
_cell_measurement_theta_max 25.34
_cell_measurement_theta_min 2.33
_cell_volume 1934.9(7)
_computing_cell_refinement 'APEX II (Bruker, 2009)'
_computing_data_collection 'APEX II (Bruker, 2009)'
_computing_data_reduction 'SAINT (Bruker)'
_computing_molecular_graphics 'Mercury (Macrae et al., 2008)'
_computing_publication_material 'CIFTAB (Sheldrick, 1997)'
_computing_structure_refinement 'SHELXL-2014/7 (Sheldrick, 2014)'
_computing_structure_solution 'XT (Sheldrick, 2014)'
_diffrn_ambient_temperature 295(2)
_diffrn_measured_fraction_theta_full 1.000
_diffrn_measured_fraction_theta_max 1.000
_diffrn_measurement_device_type 'Bruker APEX-II CCD'
_diffrn_measurement_method '\f and \w scans'
_diffrn_radiation_type MoK\a
_diffrn_radiation_wavelength 0.71073
_diffrn_reflns_av_R_equivalents 0.1272
_diffrn_reflns_av_unetI/netI 0.2346
_diffrn_reflns_Laue_measured_fraction_full 1.000
_diffrn_reflns_Laue_measured_fraction_max 1.000
_diffrn_reflns_limit_h_max 6
_diffrn_reflns_limit_h_min -6
_diffrn_reflns_limit_k_max 22
_diffrn_reflns_limit_k_min -20
_diffrn_reflns_limit_l_max 21
_diffrn_reflns_limit_l_min -21
_diffrn_reflns_number 11601
_diffrn_reflns_point_group_measured_fraction_full 1.000
_diffrn_reflns_point_group_measured_fraction_max 1.000
_diffrn_reflns_theta_full 24.129
_diffrn_reflns_theta_max 24.129
_diffrn_reflns_theta_min 1.498
_exptl_absorpt_coefficient_mu 0.183
_exptl_absorpt_correction_T_max 0.7452
_exptl_absorpt_correction_T_min 0.6369
_exptl_absorpt_correction_type multi-scan
_exptl_absorpt_process_details 'SADABS, Bruker (2003)'
_exptl_crystal_colour red
_exptl_crystal_density_diffrn 1.347
_exptl_crystal_description needle
_exptl_crystal_F_000 824
_exptl_crystal_recrystallization_method 'Re-crystallisation from solvent: DCM'
_exptl_crystal_size_max 0.380
_exptl_crystal_size_mid 0.064
_exptl_crystal_size_min 0.022
_refine_diff_density_max 0.218
_refine_diff_density_min -0.203
_refine_diff_density_rms 0.038
_refine_ls_extinction_method none
_refine_ls_goodness_of_fit_ref 0.814
_refine_ls_hydrogen_treatment constr
_refine_ls_matrix_type full
_refine_ls_number_parameters 263
_refine_ls_number_reflns 3066
_refine_ls_number_restraints 0
_refine_ls_restrained_S_all 0.814
_refine_ls_R_factor_all 0.2334
_refine_ls_R_factor_gt 0.0608
_refine_ls_shift/su_max 0.000
_refine_ls_shift/su_mean 0.000
_refine_ls_structure_factor_coef Fsqd
_refine_ls_weighting_details 'w=1/[\s^2^(Fo^2^)+(0.0267P)^2^] where P=(Fo^2^+2Fc^2^)/3'
_refine_ls_weighting_scheme calc
_refine_ls_wR_factor_gt 0.0794
_refine_ls_wR_factor_ref 0.1075
_reflns_Friedel_coverage 0.000
_reflns_number_gt 999
_reflns_number_total 3066
_reflns_threshold_expression 'I > 2\s(I)'
_cod_data_source_file c9nj04851k2.cif
_cod_data_source_block shelx_CCDC1
_cod_depositor_comments
;Adding full bibliography for 7059186--7059188.cif.

 Adding full bibliography for 7059186--7059188.cif.
;
_cod_original_sg_symbol_H-M 'P 21/c'
_cod_database_code 7059187
_shelx_shelxl_version_number 2016/6
_shelx_space_group_comment
;
The symmetry employed for this shelxl refinement is uniquely defined
by the following loop, which should always be used as a source of
symmetry information in preference to the above space-group names.
They are only intended as comments.
;
_shelx_estimated_absorpt_t_min 0.934
_shelx_estimated_absorpt_t_max 0.996

loop_
_space_group_symop_operation_xyz
'x, y, z'
'-x, y+1/2, -z+1/2'
'-x, -y, -z'
'x, -y-1/2, z-1/2'

loop_
_atom_site_label
_atom_site_type_symbol
_atom_site_fract_x
_atom_site_fract_y
_atom_site_fract_z
_atom_site_U_iso_or_equiv
_atom_site_adp_type
_atom_site_occupancy
_atom_site_site_symmetry_order
_atom_site_calc_flag
_atom_site_refinement_flags_posn
_atom_site_refinement_flags_adp
S1 S 0.9042(3) 0.64554(8) 0.06954(8) 0.0707(5) Uani 1 1 d . .
O1 O 0.5872(8) 0.74159(17) 0.44059(19) 0.0769(13) Uani 1 1 d . .
C9 C 0.9092(10) 0.6660(2) 0.3564(3) 0.0357(14) Uani 1 1 d . .
C22 C 0.8072(10) 0.6790(2) 0.2074(3) 0.0358(14) Uani 1 1 d . .
C23 C 0.6583(9) 0.7165(2) 0.2533(3) 0.0297(13) Uani 1 1 d . .
C18 C 0.4613(10) 0.7611(2) 0.2235(3) 0.0359(15) Uani 1 1 d . .
C10 C 0.7106(9) 0.7084(2) 0.3289(3) 0.0330(14) Uani 1 1 d . .
C7 C 1.0055(10) 0.6348(2) 0.2373(3) 0.0388(14) Uani 1 1 d . .
C12 C 0.3605(10) 0.7934(2) 0.3432(3) 0.0378(14) Uani 1 1 d . .
C8 C 1.0466(9) 0.6309(2) 0.3101(3) 0.0480(16) Uani 1 1 d . .
H8 H 1.177294 0.602269 0.329867 0.058 Uiso 1 1 calc R U
C11 C 0.5602(10) 0.7472(2) 0.3755(3) 0.0449(16) Uani 1 1 d . .
C19 C 0.4162(10) 0.7673(3) 0.1507(3) 0.0529(17) Uani 1 1 d . .
H19 H 0.286919 0.796386 0.131079 0.063 Uiso 1 1 calc R U
C17 C 0.3073(10) 0.8006(2) 0.2696(3) 0.0341(14) Uani 1 1 d . .
C13 C 0.2161(10) 0.8303(2) 0.3876(3) 0.0478(16) Uani 1 1 d . .
H13 H 0.254926 0.826160 0.436670 0.057 Uiso 1 1 calc R U
C24 C 0.9857(8) 0.6541(2) 0.4354(2) 0.0486(15) Uani 1 1 d . .
H24A H 0.981009 0.697073 0.460307 0.058 Uiso 1 1 calc R U
H24B H 1.161531 0.637519 0.442473 0.058 Uiso 1 1 calc R U
C21 C 0.7466(10) 0.6876(3) 0.1324(3) 0.0451(16) Uani 1 1 d . .
C6 C 1.1659(11) 0.5936(3) 0.1928(3) 0.0509(17) Uani 1 1 d . .
C14 C 0.0188(11) 0.8725(3) 0.3613(3) 0.0590(18) Uani 1 1 d . .
H14 H -0.078060 0.896176 0.391386 0.071 Uiso 1 1 calc R U
C20 C 0.5576(11) 0.7315(3) 0.1059(3) 0.0565(17) Uani 1 1 d . .
H20 H 0.523398 0.737362 0.056947 0.068 Uiso 1 1 calc R U
C15 C -0.0300(10) 0.8784(2) 0.2877(3) 0.0589(18) Uani 1 1 d . .
H15 H -0.161452 0.907076 0.268497 0.071 Uiso 1 1 calc R U
C25 C 0.8110(9) 0.6034(2) 0.4680(3) 0.0484(15) Uani 1 1 d . .
H25A H 0.632972 0.617393 0.456894 0.058 Uiso 1 1 calc R U
H25B H 0.829635 0.559029 0.446863 0.058 Uiso 1 1 calc R U
C1 C 1.1255(10) 0.5939(3) 0.1197(3) 0.0546(17) Uani 1 1 d . .
C16 C 0.1082(10) 0.8435(3) 0.2425(3) 0.0534(16) Uani 1 1 d . .
H16 H 0.069032 0.848447 0.193532 0.064 Uiso 1 1 calc R U
C5 C 1.3632(11) 0.5521(3) 0.2247(3) 0.0625(18) Uani 1 1 d . .
H5 H 1.397909 0.551495 0.274084 0.075 Uiso 1 1 calc R U
C4 C 1.5081(13) 0.5118(3) 0.1845(4) 0.084(3) Uani 1 1 d . .
H4 H 1.639141 0.484491 0.206535 0.101 Uiso 1 1 calc R U
C26 C 0.8751(10) 0.5982(2) 0.5483(3) 0.0625(18) Uani 1 1 d . .
H26A H 1.051704 0.582834 0.558977 0.075 Uiso 1 1 calc R U
H26B H 0.863039 0.642962 0.568898 0.075 Uiso 1 1 calc R U
C3 C 1.4560(15) 0.5126(3) 0.1119(5) 0.092(3) Uani 1 1 d . .
H3 H 1.549874 0.484608 0.084818 0.111 Uiso 1 1 calc R U
C27 C 0.7005(10) 0.5503(3) 0.5827(3) 0.088(2) Uani 1 1 d . .
H27A H 0.529262 0.568642 0.578481 0.133 Uiso 1 1 calc R U
H27B H 0.763399 0.544826 0.632091 0.133 Uiso 1 1 calc R U
H27C H 0.697823 0.506990 0.559324 0.133 Uiso 1 1 calc R U
C2 C 1.2703(14) 0.5533(3) 0.0786(4) 0.088(2) Uani 1 1 d . .
H2 H 1.239825 0.554191 0.029165 0.105 Uiso 1 1 calc R U

loop_
_atom_site_aniso_label
_atom_site_aniso_U_11
_atom_site_aniso_U_22
_atom_site_aniso_U_33
_atom_site_aniso_U_23
_atom_site_aniso_U_13
_atom_site_aniso_U_12
S1 0.0715(12) 0.0908(13) 0.0562(10) -0.0133(11) 0.0343(9) 0.0004(11)
O1 0.098(3) 0.099(3) 0.035(3) 0.000(2) 0.013(2) 0.038(2)
C9 0.031(4) 0.041(4) 0.036(4) 0.009(3) 0.007(3) -0.004(3)
C22 0.030(4) 0.033(4) 0.048(4) 0.002(3) 0.017(3) -0.005(3)
C23 0.026(4) 0.028(3) 0.035(4) 0.000(3) 0.007(3) -0.008(3)
C18 0.037(4) 0.030(4) 0.040(4) 0.008(3) 0.004(3) 0.001(3)
C10 0.022(4) 0.035(4) 0.043(4) 0.001(3) 0.010(3) -0.002(3)
C7 0.035(4) 0.033(4) 0.051(4) -0.006(3) 0.019(3) -0.014(3)
C12 0.032(4) 0.036(4) 0.049(4) -0.007(3) 0.019(3) -0.001(3)
C8 0.030(4) 0.051(4) 0.064(4) 0.008(4) 0.009(3) 0.006(3)
C11 0.049(5) 0.043(4) 0.044(4) 0.000(3) 0.009(4) 0.001(3)
C19 0.043(4) 0.071(5) 0.046(4) 0.010(4) 0.010(3) 0.006(3)
C17 0.028(4) 0.031(4) 0.045(4) -0.005(3) 0.008(3) -0.004(3)
C13 0.050(4) 0.040(4) 0.053(4) -0.006(3) 0.006(3) 0.004(3)
C24 0.029(4) 0.059(4) 0.055(4) 0.008(3) -0.004(3) 0.005(3)
C21 0.040(4) 0.055(4) 0.045(4) -0.010(3) 0.024(3) -0.001(3)
C6 0.049(5) 0.037(4) 0.072(5) 0.007(4) 0.028(4) -0.014(3)
C14 0.055(5) 0.053(5) 0.072(5) -0.006(4) 0.022(4) 0.005(3)
C20 0.059(5) 0.071(5) 0.041(4) 0.007(4) 0.016(4) 0.006(4)
C15 0.050(5) 0.030(4) 0.097(5) 0.005(4) 0.008(4) 0.020(3)
C25 0.036(4) 0.048(4) 0.060(4) 0.012(3) 0.000(3) -0.003(3)
C1 0.049(5) 0.048(4) 0.074(5) -0.003(4) 0.037(4) 0.002(3)
C16 0.041(4) 0.051(4) 0.067(4) 0.001(4) -0.001(3) 0.019(3)
C5 0.057(5) 0.041(4) 0.093(5) 0.008(4) 0.025(4) 0.001(3)
C4 0.070(6) 0.055(5) 0.140(8) -0.002(5) 0.060(6) 0.007(4)
C26 0.081(5) 0.061(4) 0.042(4) 0.015(3) -0.007(4) -0.005(3)
C3 0.102(7) 0.049(5) 0.141(8) -0.021(6) 0.080(7) -0.006(4)
C27 0.104(6) 0.097(5) 0.064(5) 0.023(4) 0.008(4) -0.023(4)
C2 0.107(7) 0.070(5) 0.099(6) -0.006(5) 0.070(5) 0.003(4)

loop_
_atom_type_symbol
_atom_type_description
_atom_type_scat_dispersion_real
_atom_type_scat_dispersion_imag
_atom_type_scat_source
C C 0.0033 0.0016 'International Tables Vol C Tables 4.2.6.8 and 6.1.1.4'
H H 0.0000 0.0000 'International Tables Vol C Tables 4.2.6.8 and 6.1.1.4'
O O 0.0106 0.0060 'International Tables Vol C Tables 4.2.6.8 and 6.1.1.4'
S S 0.1246 0.1234 'International Tables Vol C Tables 4.2.6.8 and 6.1.1.4'

loop_
_geom_angle_atom_site_label_1
_geom_angle_atom_site_label_2
_geom_angle_atom_site_label_3
_geom_angle
C21 S1 C1 104.2(3)
C8 C9 C10 119.1(5)
C8 C9 C24 116.7(5)
C10 C9 C24 124.2(5)
C7 C22 C21 122.4(5)
C7 C22 C23 119.8(5)
C21 C22 C23 117.8(5)
C18 C23 C10 120.7(5)
C18 C23 C22 119.8(5)
C10 C23 C22 119.5(5)
C19 C18 C23 118.9(5)
C19 C18 C17 120.2(5)
C23 C18 C17 120.8(5)
C9 C10 C23 119.3(5)
C9 C10 C11 121.3(5)
C23 C10 C11 119.3(5)
C8 C7 C22 117.1(5)
C8 C7 C6 120.2(6)
C22 C7 C6 122.7(5)
C17 C12 C13 119.3(5)
C17 C12 C11 121.9(5)
C13 C12 C11 118.8(5)
C7 C8 C9 125.2(5)
C7 C8 H8 117.4
C9 C8 H8 117.4
O1 C11 C10 123.4(5)
O1 C11 C12 117.9(5)
C10 C11 C12 118.7(5)
C18 C19 C20 121.8(5)
C18 C19 H19 119.1
C20 C19 H19 119.1
C16 C17 C12 118.8(5)
C16 C17 C18 122.6(5)
C12 C17 C18 118.5(5)
C14 C13 C12 122.2(5)
C14 C13 H13 118.9
C12 C13 H13 118.9
C9 C24 C25 113.3(4)
C9 C24 H24A 108.9
C25 C24 H24A 108.9
C9 C24 H24B 108.9
C25 C24 H24B 108.9
H24A C24 H24B 107.7
C20 C21 C22 120.5(5)
C20 C21 S1 115.6(4)
C22 C21 S1 123.8(5)
C1 C6 C5 117.1(6)
C1 C6 C7 122.2(6)
C5 C6 C7 120.6(6)
C13 C14 C15 117.2(6)
C13 C14 H14 121.4
C15 C14 H14 121.4
C21 C20 C19 121.0(5)
C21 C20 H20 119.5
C19 C20 H20 119.5
C16 C15 C14 122.3(5)
C16 C15 H15 118.8
C14 C15 H15 118.8
C26 C25 C24 111.9(4)
C26 C25 H25A 109.2
C24 C25 H25A 109.2
C26 C25 H25B 109.2
C24 C25 H25B 109.2
H25A C25 H25B 107.9
C6 C1 C2 121.8(6)
C6 C1 S1 124.5(5)
C2 C1 S1 113.6(6)
C15 C16 C17 120.2(5)
C15 C16 H16 119.9
C17 C16 H16 119.9
C4 C5 C6 121.5(6)
C4 C5 H5 119.3
C6 C5 H5 119.3
C3 C4 C5 119.1(7)
C3 C4 H4 120.4
C5 C4 H4 120.4
C27 C26 C25 113.5(4)
C27 C26 H26A 108.9
C25 C26 H26A 108.9
C27 C26 H26B 108.9
C25 C26 H26B 108.9
H26A C26 H26B 107.7
C2 C3 C4 121.4(8)
C2 C3 H3 119.3
C4 C3 H3 119.3
C26 C27 H27A 109.5
C26 C27 H27B 109.5
H27A C27 H27B 109.5
C26 C27 H27C 109.5
H27A C27 H27C 109.5
H27B C27 H27C 109.5
C3 C2 C1 119.0(7)
C3 C2 H2 120.5
C1 C2 H2 120.5

loop_
_geom_bond_atom_site_label_1
_geom_bond_atom_site_label_2
_geom_bond_distance
S1 C21 1.734(5)
S1 C1 1.737(5)
O1 C11 1.227(5)
C9 C8 1.382(6)
C9 C10 1.386(6)
C9 C24 1.520(5)
C22 C7 1.420(6)
C22 C21 1.427(6)
C22 C23 1.437(6)
C23 C18 1.420(6)
C23 C10 1.432(6)
C18 C19 1.375(6)
C18 C17 1.474(6)
C10 C11 1.463(6)
C7 C8 1.371(6)
C7 C6 1.494(6)
C12 C17 1.395(6)
C12 C13 1.397(6)
C12 C11 1.465(6)
C8 H8 0.9300
C19 C20 1.381(6)
C19 H19 0.9300
C17 C16 1.391(6)
C13 C14 1.372(6)
C13 H13 0.9300
C24 C25 1.531(5)
C24 H24A 0.9700
C24 H24B 0.9700
C21 C20 1.364(6)
C6 C1 1.375(6)
C6 C5 1.397(6)
C14 C15 1.391(6)
C14 H14 0.9300
C20 H20 0.9300
C15 C16 1.367(6)
C15 H15 0.9300
C25 C26 1.520(5)
C25 H25A 0.9700
C25 H25B 0.9700
C1 C2 1.398(7)
C16 H16 0.9300
C5 C4 1.385(7)
C5 H5 0.9300
C4 C3 1.369(8)
C4 H4 0.9300
C26 C27 1.512(6)
C26 H26A 0.9700
C26 H26B 0.9700
C3 C2 1.357(8)
C3 H3 0.9300
C27 H27A 0.9600
C27 H27B 0.9600
C27 H27C 0.9600
C2 H2 0.9300

loop_
_geom_hbond_atom_site_label_D
_geom_hbond_atom_site_label_H
_geom_hbond_atom_site_label_A
_geom_hbond_distance_DH
_geom_hbond_distance_HA
_geom_hbond_distance_DA
_geom_hbond_angle_DHA
_geom_hbond_site_symmetry_A
C20 H20 O1 0.93 2.30 3.193(6) 160.5 4_575
C20 H20 O1 0.93 2.30 3.193(6) 160.5 4_575

loop_
_geom_torsion_atom_site_label_1
_geom_torsion_atom_site_label_2
_geom_torsion_atom_site_label_3
_geom_torsion_atom_site_label_4
_geom_torsion
C7 C22 C23 C18 179.5(4)
C21 C22 C23 C18 -1.0(7)
C7 C22 C23 C10 -0.4(7)
C21 C22 C23 C10 179.0(4)
C10 C23 C18 C19 -179.7(5)
C22 C23 C18 C19 0.3(7)
C10 C23 C18 C17 0.5(7)
C22 C23 C18 C17 -179.5(4)
C8 C9 C10 C23 -2.1(7)
C24 C9 C10 C23 179.1(4)
C8 C9 C10 C11 -179.6(5)
C24 C9 C10 C11 1.6(7)
C18 C23 C10 C9 -178.1(4)
C22 C23 C10 C9 1.9(7)
C18 C23 C10 C11 -0.5(7)
C22 C23 C10 C11 179.4(4)
C21 C22 C7 C8 179.8(5)
C23 C22 C7 C8 -0.8(7)
C21 C22 C7 C6 -0.1(7)
C23 C22 C7 C6 179.3(5)
C22 C7 C8 C9 0.6(8)
C6 C7 C8 C9 -179.5(5)
C10 C9 C8 C7 0.8(8)
C24 C9 C8 C7 179.8(5)
C9 C10 C11 O1 -4.9(8)
C23 C10 C11 O1 177.6(5)
C9 C10 C11 C12 177.3(5)
C23 C10 C11 C12 -0.2(7)
C17 C12 C11 O1 -176.8(5)
C13 C12 C11 O1 1.9(8)
C17 C12 C11 C10 1.1(7)
C13 C12 C11 C10 179.8(5)
C23 C18 C19 C20 -0.2(8)
C17 C18 C19 C20 179.6(5)
C13 C12 C17 C16 -1.2(7)
C11 C12 C17 C16 177.5(5)
C13 C12 C17 C18 -179.8(5)
C11 C12 C17 C18 -1.1(7)
C19 C18 C17 C16 2.0(8)
C23 C18 C17 C16 -178.2(5)
C19 C18 C17 C12 -179.4(5)
C23 C18 C17 C12 0.4(7)
C17 C12 C13 C14 1.5(8)
C11 C12 C13 C14 -177.3(5)
C8 C9 C24 C25 -99.0(5)
C10 C9 C24 C25 79.9(6)
C7 C22 C21 C20 -178.9(5)
C23 C22 C21 C20 1.7(8)
C7 C22 C21 S1 0.2(7)
C23 C22 C21 S1 -179.2(4)
C1 S1 C21 C20 -179.3(4)
C1 S1 C21 C22 1.6(5)
C8 C7 C6 C1 177.5(5)
C22 C7 C6 C1 -2.5(8)
C8 C7 C6 C5 -1.6(8)
C22 C7 C6 C5 178.4(5)
C12 C13 C14 C15 -1.2(8)
C22 C21 C20 C19 -1.6(9)
S1 C21 C20 C19 179.2(4)
C18 C19 C20 C21 0.9(9)
C13 C14 C15 C16 0.7(9)
C9 C24 C25 C26 -174.0(4)
C5 C6 C1 C2 1.6(8)
C7 C6 C1 C2 -177.6(5)
C5 C6 C1 S1 -176.0(4)
C7 C6 C1 S1 4.9(7)
C21 S1 C1 C6 -4.2(5)
C21 S1 C1 C2 178.1(4)
C14 C15 C16 C17 -0.5(9)
C12 C17 C16 C15 0.7(8)
C18 C17 C16 C15 179.3(5)
C1 C6 C5 C4 -1.4(8)
C7 C6 C5 C4 177.7(5)
C6 C5 C4 C3 -0.2(10)
C24 C25 C26 C27 178.0(4)
C5 C4 C3 C2 1.8(11)
C4 C3 C2 C1 -1.6(11)
C6 C1 C2 C3 -0.1(10)
S1 C1 C2 C3 177.7(5)
